data_7242588
loop_
_publ_author_name
'Patel, Parth'
'Tak, Raj Kumar'
'Parmar, Bhavesh'
'Dabas, Shilpa'
'Patel, Brijesh'
'Suresh, Eringathodi'
'Khan, Noor-ul H.'
'Subramanian, Saravanan'

_publ_section_title
;
 Ring-opening hydrolysis of spiro-epoxyoxindoles using a reusable sulfonic
 acid functionalized nitrogen rich carbon catalyst
;
_journal_issue 21
_journal_name_full 'RSC Advances'
_journal_page_first 12808
_journal_page_last 12814
_journal_paper_doi 10.1039/D1RA01161H
_journal_volume 11
_journal_year 2021
_chemical_formula_sum 'C10 H11 N O3'
_chemical_formula_weight 193.20
_chemical_name_common ORGANIC
_space_group_crystal_system monoclinic
_space_group_IT_number 14
_space_group_name_Hall '-P 2yn'
_space_group_name_H-M_alt 'P 1 21/n 1'
_atom_sites_solution_hydrogens mixed
_audit_update_record
;
2019-10-24 deposited with the CCDC.	2021-03-15 downloaded from the CCDC.
;
_cell_angle_alpha 90
_cell_angle_beta 98.059(5)
_cell_angle_gamma 90
_cell_formula_units_Z 4
_cell_length_a 8.3175(11)
_cell_length_b 10.2481(16)
_cell_length_c 10.9658(17)
_cell_measurement_reflns_used 6982
_cell_measurement_temperature 122.(2)
_cell_measurement_theta_max 28.2036
_cell_measurement_theta_min 3.1734
_cell_volume 925.5(2)
_computing_cell_refinement 'Bruker SAINT'
_computing_data_collection 'Bruker APEX2'
_computing_data_reduction 'Bruker SAINT'
_computing_molecular_graphics 'Bruker SHELXTL'
_computing_publication_material 'Bruker SHELXTL'
_computing_structure_refinement 'SHELXL-2014 (Sheldrick 2014)'
_computing_structure_solution 'SHELXS-97 (Sheldrick 2008)'
_diffrn_ambient_temperature 122.(2)
_diffrn_detector_area_resol_mean 7.3910
_diffrn_measured_fraction_theta_full 0.957
_diffrn_measured_fraction_theta_max 0.957
_diffrn_measurement_device_type 'Bruker D8 QUEST'
_diffrn_measurement_method '\f and \w scans'
_diffrn_radiation_type MoK\a
_diffrn_radiation_wavelength 0.71073
_diffrn_reflns_av_R_equivalents 0.0426
_diffrn_reflns_av_unetI/netI 0.0331
_diffrn_reflns_limit_h_max 11
_diffrn_reflns_limit_h_min -11
_diffrn_reflns_limit_k_max 13
_diffrn_reflns_limit_k_min -13
_diffrn_reflns_limit_l_max 14
_diffrn_reflns_limit_l_min -14
_diffrn_reflns_number 11988
_diffrn_reflns_theta_full 28.55
_diffrn_reflns_theta_max 28.55
_diffrn_reflns_theta_min 3.17
_diffrn_source_type 'MICRO FOCUS TUBE'
_exptl_absorpt_coefficient_mu 0.103
_exptl_absorpt_correction_T_max 0.9770
_exptl_absorpt_correction_T_min 0.9700
_exptl_absorpt_correction_type multi-scan
_exptl_absorpt_process_details 'BRUKER SADABS'
_exptl_crystal_colour colourless
_exptl_crystal_density_diffrn 1.387
_exptl_crystal_density_method 'not measured'
_exptl_crystal_description BLOCK
_exptl_crystal_F_000 408
_exptl_crystal_size_max 0.298
_exptl_crystal_size_mid 0.245
_exptl_crystal_size_min 0.225
_refine_diff_density_max 0.275
_refine_diff_density_min -0.258
_refine_ls_extinction_method none
_refine_ls_goodness_of_fit_ref 1.135
_refine_ls_hydrogen_treatment mixed
_refine_ls_matrix_type full
_refine_ls_number_parameters 160
_refine_ls_number_reflns 2254
_refine_ls_number_restraints 0
_refine_ls_restrained_S_all 1.135
_refine_ls_R_factor_all 0.0725
_refine_ls_R_factor_gt 0.0604
_refine_ls_shift/su_max 0.000
_refine_ls_shift/su_mean 0.000
_refine_ls_structure_factor_coef Fsqd
_refine_ls_weighting_details 'w=1/[\s^2^(Fo^2^)+(0.0834P)^2^+0.4936P] where P=(Fo^2^+2Fc^2^)/3'
_refine_ls_weighting_scheme calc
_refine_ls_wR_factor_gt 0.1858
_refine_ls_wR_factor_ref 0.1953
_reflns_number_gt 1811
_reflns_number_total 2254
_reflns_threshold_expression 'I > 2\s(I)'
_cod_data_source_file d1ra01161h2.cif
_cod_data_source_block 2B
_cod_depositor_comments
;
The following automatic conversions were performed:

data item '_exptl_absorpt_correction_type' value 'MULTI SCAN' was
changed to 'multi-scan' in accordance with the
/home/data/users/saulius/crontab/automatic-downloads/rss-feeds/RSC/lib/dictionaries/cif_core.dic
dictionary named 'cif_core.dic' version 2.4.2 last updated on
2011-04-26.

Automatic conversion script
Id: cif_fix_values 7556 2019-12-06 15:28:31Z antanas 
;
_cod_database_code 7242588

loop_
_space_group_symop_operation_xyz
'x, y, z'
'-x+1/2, y+1/2, -z+1/2'
'-x, -y, -z'
'x-1/2, -y-1/2, z-1/2'

loop_
_atom_site_type_symbol
_atom_site_label
_atom_site_fract_x
_atom_site_fract_y
_atom_site_fract_z
_atom_site_U_iso_or_equiv
_atom_site_adp_type
_atom_site_calc_flag
_atom_site_refinement_flags_adp
_atom_site_refinement_flags_occupancy
_atom_site_refinement_flags_posn
_atom_site_occupancy
_atom_site_disorder_assembly
_atom_site_disorder_group
O O1 0.9502(2) 0.36102(19) 0.43044(18) 0.0668(6) Uani d . . . 1 . .
O O2 0.8396(2) 0.41773(17) 0.17009(16) 0.0506(5) Uani d . . . 1 . .
O O3 0.8067(2) 0.67865(15) 0.38409(16) 0.0457(4) Uani d . . . 1 . .
N N1 0.6751(3) 0.36164(17) 0.42755(17) 0.0479(5) Uani d . . . 1 . .
C C1 0.5928(2) 0.4783(2) 0.25349(19) 0.0394(5) Uani d . . . 1 . .
C C2 0.4816(3) 0.5333(3) 0.1648(3) 0.0560(6) Uani d . . . 1 . .
C C3 0.3186(4) 0.5152(4) 0.1705(4) 0.0767(10) Uani d . . . 1 . .
C C4 0.2695(4) 0.4436(4) 0.2630(4) 0.0796(11) Uani d . . . 1 . .
C C5 0.3784(4) 0.3901(3) 0.3546(3) 0.0677(9) Uani d . . . 1 . .
C C6 0.5409(3) 0.4087(2) 0.3483(2) 0.0439(5) Uani d . . . 1 . .
C C7 0.8143(3) 0.39321(19) 0.3858(2) 0.0433(5) Uani d . . . 1 . .
C C8 0.7741(2) 0.47492(19) 0.26905(19) 0.0376(5) Uani d . . . 1 . .
C C9 0.6646(5) 0.2787(3) 0.5328(3) 0.0794(11) Uani d . . . 1 . .
H H9A 0.611067 0.196581 0.505115 0.119 Uiso calc U . R 1 . .
H H9B 0.601432 0.3229 0.589587 0.119 Uiso calc U . R 1 . .
H H9C 0.77403 0.260404 0.575 0.119 Uiso calc U . R 1 . .
C C10 0.8544(3) 0.6083(2) 0.2850(2) 0.0454(5) Uani d . . . 1 . .
H H2 0.516(4) 0.577(3) 0.102(3) 0.068(9) Uiso d . . . 1 . .
H H3 0.241(5) 0.552(4) 0.115(4) 0.100(13) Uiso d . . . 1 . .
H H4 0.158(5) 0.429(4) 0.263(4) 0.105(13) Uiso d . . . 1 . .
H H3C 0.875(4) 0.669(3) 0.445(3) 0.067(9) Uiso d . . . 1 . .
H H5 0.350(4) 0.343(4) 0.415(3) 0.080(10) Uiso d . . . 1 . .
H H10A 0.818(3) 0.657(3) 0.205(3) 0.054(7) Uiso d . . . 1 . .
H H10B 0.973(4) 0.594(3) 0.297(3) 0.062(8) Uiso d . . . 1 . .
H H2CC 0.789(4) 0.341(3) 0.143(3) 0.065(8) Uiso d . . . 1 . .

loop_
_atom_site_aniso_label
_atom_site_aniso_U_11
_atom_site_aniso_U_22
_atom_site_aniso_U_33
_atom_site_aniso_U_12
_atom_site_aniso_U_13
_atom_site_aniso_U_23
O1 0.0712(12) 0.0544(10) 0.0665(13) 0.0125(9) -0.0192(10) 0.0008(9)
O2 0.0554(10) 0.0512(9) 0.0490(10) -0.0089(7) 0.0206(8) -0.0101(7)
O3 0.0536(9) 0.0378(8) 0.0441(9) 0.0043(6) 0.0009(7) -0.0019(6)
N1 0.0766(13) 0.0345(9) 0.0347(9) -0.0039(8) 0.0156(9) 0.0028(7)
C1 0.0419(10) 0.0380(10) 0.0385(11) -0.0004(8) 0.0058(8) -0.0049(8)
C2 0.0605(14) 0.0548(14) 0.0492(14) 0.0088(11) -0.0050(11) -0.0058(11)
C3 0.0554(16) 0.0731(19) 0.094(3) 0.0181(15) -0.0160(17) -0.0335(18)
C4 0.0440(14) 0.081(2) 0.115(3) -0.0024(14) 0.0149(17) -0.047(2)
C5 0.0669(17) 0.0598(15) 0.086(2) -0.0181(13) 0.0444(17) -0.0270(15)
C6 0.0531(12) 0.0375(10) 0.0441(12) -0.0068(9) 0.0175(10) -0.0108(8)
C7 0.0573(12) 0.0303(9) 0.0401(11) 0.0013(8) -0.0008(9) -0.0007(8)
C8 0.0428(10) 0.0348(9) 0.0360(10) -0.0020(7) 0.0082(8) 0.0002(8)
C9 0.153(3) 0.0481(14) 0.0410(14) -0.0164(17) 0.0282(17) 0.0071(11)
C10 0.0558(13) 0.0360(10) 0.0455(12) -0.0069(9) 0.0109(10) 0.0002(9)

loop_
_atom_type_symbol
_atom_type_description
_atom_type_scat_dispersion_real
_atom_type_scat_dispersion_imag
_atom_type_scat_source
C C 0.0033 0.0016 'International Tables Vol C Tables 4.2.6.8 and 6.1.1.4'
H H 0.0000 0.0000 'International Tables Vol C Tables 4.2.6.8 and 6.1.1.4'
N N 0.0061 0.0033 'International Tables Vol C Tables 4.2.6.8 and 6.1.1.4'
O O 0.0106 0.0060 'International Tables Vol C Tables 4.2.6.8 and 6.1.1.4'

loop_
_geom_angle_atom_site_label_1
_geom_angle_atom_site_label_2
_geom_angle_atom_site_label_3
_geom_angle_site_symmetry_1
_geom_angle_site_symmetry_3
_geom_angle
_geom_angle_publ_flag
C8 O2 H2CC . . 113.5(19) ?
C10 O3 H3C . . 109.(2) ?
C7 N1 C6 . . 110.84(18) ?
C7 N1 C9 . . 124.4(2) ?
C6 N1 C9 . . 124.4(2) ?
C2 C1 C6 . . 119.9(2) ?
C2 C1 C8 . . 131.5(2) ?
C6 C1 C8 . . 108.65(19) ?
C1 C2 C3 . . 119.0(3) ?
C1 C2 H2 . . 119.(2) ?
C3 C2 H2 . . 122.(2) ?
C4 C3 C2 . . 120.4(3) ?
C4 C3 H3 . . 118.(3) ?
C2 C3 H3 . . 122.(3) ?
C3 C4 C5 . . 121.7(3) ?
C3 C4 H4 . . 119.(3) ?
C5 C4 H4 . . 119.(3) ?
C4 C5 C6 . . 117.5(3) ?
C4 C5 H5 . . 123.(2) ?
C6 C5 H5 . . 119.(2) ?
C5 C6 C1 . . 121.5(3) ?
C5 C6 N1 . . 128.6(3) ?
C1 C6 N1 . . 109.82(19) ?
O1 C7 N1 . . 126.6(2) ?
O1 C7 C8 . . 124.7(2) ?
N1 C7 C8 . . 108.68(19) ?
O2 C8 C1 . . 114.51(17) ?
O2 C8 C10 . . 104.59(17) ?
C1 C8 C10 . . 114.35(17) ?
O2 C8 C7 . . 110.79(17) ?
C1 C8 C7 . . 101.94(17) ?
C10 C8 C7 . . 110.82(18) ?
N1 C9 H9A . . 109.5 ?
N1 C9 H9B . . 109.5 ?
H9A C9 H9B . . 109.5 ?
N1 C9 H9C . . 109.5 ?
H9A C9 H9C . . 109.5 ?
H9B C9 H9C . . 109.5 ?
O3 C10 C8 . . 112.52(18) ?
O3 C10 H10A . . 109.6(15) ?
C8 C10 H10A . . 105.4(15) ?
O3 C10 H10B . . 111.1(18) ?
C8 C10 H10B . . 107.0(17) ?
H10A C10 H10B . . 111.(2) ?

loop_
_geom_bond_atom_site_label_1
_geom_bond_atom_site_label_2
_geom_bond_site_symmetry_2
_geom_bond_distance
_geom_bond_publ_flag
O1 C7 . 1.214(3) ?
O2 C8 . 1.408(2) ?
O2 H2CC . 0.92(3) ?
O3 C10 . 1.406(3) ?
O3 H3C . 0.82(4) ?
N1 C7 . 1.343(3) ?
N1 C6 . 1.401(3) ?
N1 C9 . 1.446(3) ?
C1 C2 . 1.366(3) ?
C1 C6 . 1.379(3) ?
C1 C8 . 1.494(3) ?
C2 C3 . 1.379(5) ?
C2 H2 . 0.90(3) ?
C3 C4 . 1.361(6) ?
C3 H3 . 0.91(4) ?
C4 C5 . 1.369(6) ?
C4 H4 . 0.94(4) ?
C5 C6 . 1.376(3) ?
C5 H5 . 0.88(4) ?
C7 C8 . 1.527(3) ?
C8 C10 . 1.521(3) ?
C9 H9A . 0.98 ?
C9 H9B . 0.98 ?
C9 H9C . 0.98 ?
C10 H10A . 1.02(3) ?
C10 H10B . 0.99(3) ?
